data_1522038
loop_
_publ_author_name
'Titov, Yu.A.'
'Belyavina, N.M.'
'Sych, A.M.'
'Sokolov, A.N.'
'Markiv, V.Ya.'
'Kapshuk, A.A.'

_publ_section_title
;
 Crystal structure of the high-pressure modification of Nd Ta O4
;
_journal_name_full 'Journal of Alloys Compd.'
_journal_page_first 252
_journal_page_last 255
_journal_volume 311
_journal_year 2000
_chemical_formula_sum 'Nd O4 Ta'
_chemical_name_systematic 'Nd (Ta O4)'
_space_group_IT_number 14
_symmetry_space_group_name_Hall '-P 2ybc'
_symmetry_space_group_name_H-M 'P 1 21/c 1'
_cell_angle_alpha 90
_cell_angle_beta 100.032
_cell_angle_gamma 90
_cell_formula_units_Z 4
_cell_length_a 7.592
_cell_length_b 5.4673
_cell_length_c 7.7022
_cell_volume 314.813
_citation_journal_id_ASTM JALCEU
_cod_data_source_file Titov_JALCEU_2000_1434.cif
_cod_data_source_block Nd1O4Ta1
_cod_original_cell_volume 314.8129
_cod_original_formula_sum 'Nd1 O4 Ta1'
_cod_database_code 1522038

loop_
_symmetry_equiv_pos_as_xyz
x,y,z
-x,y+1/2,-z+1/2
-x,-y,-z
x,-y-1/2,z-1/2

loop_
_atom_site_label
_atom_site_type_symbol
_atom_site_fract_x
_atom_site_fract_y
_atom_site_fract_z
_atom_site_occupancy
_atom_site_U_iso_or_equiv
O1 O-2 0.1525 0.1093 0.0644 1 0.0
O4 O-2 0.3558 -0.0063 0.3789 1 0.0
Ta1 Ta+5 0.1677 0.2665 0.3081 1 0.0
O2 O-2 0.0743 0.6305 0.2177 1 0.0
Nd1 Nd+3 0.3462 0.7746 0.101 1 0.0
O3 O-2 0.3971 0.4334 0.288 1 0.0
